data_7052106
loop_
_publ_author_name
'Veneta Videnova-Adrabinska'
'El\.zbieta Obara'
'Tadeusz Lis'

_publ_section_title
;
 Two-dimensional hydrogen-bonded networks in guanidinium hydrogen
 dicarboxylates
;
_journal_issue 2
_journal_name_full 'New Journal of Chemistry'
_journal_page_first 287
_journal_paper_doi 10.1039/b614843c
_journal_volume 31
_journal_year 2007
_chemical_formula_moiety 'C4 H5 O4, C H6 N3'
_chemical_formula_sum 'C5 H11 N3 O4'
_chemical_formula_weight 177.17
_chemical_name_common 'guanidinium hydrogen succinate'
_chemical_name_systematic
;
Guanidinium hydrogen butanedicarboxylate'
;
_space_group_IT_number 14
_symmetry_cell_setting monoclinic
_symmetry_space_group_name_Hall '-P 2ybc'
_symmetry_space_group_name_H-M 'P 1 21/c 1'
_atom_sites_solution_hydrogens geom
_atom_sites_solution_primary direct
_atom_sites_solution_secondary difmap
_audit_creation_method SHELXL-97
_cell_angle_alpha 90.00
_cell_angle_beta 112.18(3)
_cell_angle_gamma 90.00
_cell_formula_units_Z 4
_cell_length_a 6.4910(10)
_cell_length_b 18.388(4)
_cell_length_c 7.2300(10)
_cell_measurement_temperature 293(2)
_cell_volume 799.1(3)
_computing_cell_refinement 'KUMA KM4 software'
_computing_data_collection 'KUMA KM4 software'
_computing_data_reduction 'KUMA KM4 software'
_computing_publication_material SHELXL97
_computing_structure_refinement 'SHELXL-97 (Sheldrick, 1997)'
_computing_structure_solution 'SHELXS-97 (Sheldrick, 1997)'
_diffrn_ambient_temperature 293(2)
_diffrn_measured_fraction_theta_full 0.982
_diffrn_measured_fraction_theta_max 1.0
_diffrn_measurement_device_type 'Kuma KM4 CCD'
_diffrn_measurement_method \w
_diffrn_radiation_monochromator graphite
_diffrn_radiation_source 'fine-focus sealed tube'
_diffrn_radiation_type MoK\a
_diffrn_radiation_wavelength 0.71073
_diffrn_reflns_av_R_equivalents 0.1139
_diffrn_reflns_av_sigmaI/netI 0.0855
_diffrn_reflns_limit_h_max 6
_diffrn_reflns_limit_h_min -7
_diffrn_reflns_limit_k_max 21
_diffrn_reflns_limit_k_min -21
_diffrn_reflns_limit_l_max 8
_diffrn_reflns_limit_l_min -5
_diffrn_reflns_number 2852
_diffrn_reflns_theta_full 24.99
_diffrn_reflns_theta_max 24.99
_diffrn_reflns_theta_min 3.24
_diffrn_standards_decay_% 0
_diffrn_standards_interval_time 0
_diffrn_standards_number 0
_exptl_absorpt_coefficient_mu 0.127
_exptl_absorpt_correction_type none
_exptl_crystal_colour colourless
_exptl_crystal_density_diffrn 1.473
_exptl_crystal_density_method 'not measured'
_exptl_crystal_description plate
_exptl_crystal_F_000 376
_exptl_crystal_size_max 0.350
_exptl_crystal_size_mid 0.250
_exptl_crystal_size_min 0.100
_refine_diff_density_max 0.281
_refine_diff_density_min -0.357
_refine_diff_density_rms 0.098
_refine_ls_extinction_coef 0.050(9)
_refine_ls_extinction_expression Fc^*^=kFc[1+0.001xFc^2^\l^3^/sin(2\q)]^-1/4^
_refine_ls_extinction_method SHELXL
_refine_ls_goodness_of_fit_ref 1.075
_refine_ls_hydrogen_treatment refall
_refine_ls_matrix_type full
_refine_ls_number_parameters 154
_refine_ls_number_reflns 1383
_refine_ls_number_restraints 0
_refine_ls_restrained_S_all 1.075
_refine_ls_R_factor_all 0.0669
_refine_ls_R_factor_gt 0.0600
_refine_ls_shift/su_max 0.001
_refine_ls_shift/su_mean 0.000
_refine_ls_structure_factor_coef Fsqd
_refine_ls_weighting_details 'calc w=1/[\s^2^(Fo^2^)+(0.1311P)^2^+0.0577P] where P=(Fo^2^+2Fc^2^)/3'
_refine_ls_weighting_scheme calc
_refine_ls_wR_factor_gt 0.1716
_refine_ls_wR_factor_ref 0.1796
_reflns_number_gt 1158
_reflns_number_total 1383
_reflns_threshold_expression >2sigma(I)
_cod_data_source_file b614843c.txt
_cod_data_source_block GnHSuc
_cod_original_cell_volume 799.1(2)
_cod_original_sg_symbol_H-M 'P 21/c'
_cod_database_code 7052106

loop_
_symmetry_equiv_pos_as_xyz
'x, y, z'
'-x, y+1/2, -z+1/2'
'-x, -y, -z'
'x, -y-1/2, z-1/2'

loop_
_atom_site_label
_atom_site_type_symbol
_atom_site_fract_x
_atom_site_fract_y
_atom_site_fract_z
_atom_site_U_iso_or_equiv
_atom_site_adp_type
_atom_site_occupancy
_atom_site_symmetry_multiplicity
_atom_site_calc_flag
_atom_site_refinement_flags
_atom_site_disorder_assembly
_atom_site_disorder_group
C1 C 0.2116(3) 0.62051(8) 0.7036(3) 0.0234(5) Uani 1 1 d . . .
C2 C 0.0936(3) 0.69188(9) 0.6951(3) 0.0212(5) Uani 1 1 d . . .
H12 H 0.096(3) 0.7153(11) 0.583(3) 0.027(5) Uiso 1 1 d . . .
H22 H 0.191(4) 0.7190(13) 0.811(3) 0.042(6) Uiso 1 1 d . . .
C3 C -0.1396(3) 0.68402(8) 0.6930(3) 0.0224(5) Uani 1 1 d . . .
H13 H -0.140(3) 0.6603(12) 0.818(3) 0.033(5) Uiso 1 1 d . . .
H23 H -0.229(4) 0.6522(11) 0.591(3) 0.032(5) Uiso 1 1 d . . .
C4 C -0.2613(3) 0.75516(8) 0.6817(3) 0.0213(5) Uani 1 1 d . . .
O1 O 0.4144(2) 0.62494(7) 0.7084(2) 0.0369(5) Uani 1 1 d . . .
O2 O 0.1270(2) 0.56159(6) 0.7072(2) 0.0419(5) Uani 1 1 d . . .
O3 O -0.4591(2) 0.75035(6) 0.6806(2) 0.0331(5) Uani 1 1 d . . .
O4 O -0.1715(2) 0.81444(6) 0.6781(2) 0.0321(5) Uani 1 1 d . . .
H1 H 0.463(5) 0.6789(16) 0.695(5) 0.073(9) Uiso 1 1 d . . .
C10 C 0.3741(3) 0.93678(8) 0.7225(3) 0.0269(5) Uani 1 1 d . . .
N1 N 0.2801(4) 0.99822(10) 0.7450(3) 0.0449(6) Uani 1 1 d . . .
H11N H 0.162(5) 0.9959(14) 0.758(3) 0.044(7) Uiso 1 1 d . . .
H21N H 0.357(5) 1.0375(18) 0.760(4) 0.055(7) Uiso 1 1 d . . .
N2 N 0.5754(3) 0.93794(9) 0.7201(3) 0.0366(6) Uani 1 1 d . . .
H12N H 0.643(5) 0.9751(17) 0.737(4) 0.054(8) Uiso 1 1 d . . .
H22N H 0.641(5) 0.8982(18) 0.698(4) 0.057(8) Uiso 1 1 d . . .
N3 N 0.2674(3) 0.87373(9) 0.6994(3) 0.0352(5) Uani 1 1 d . . .
H13N H 0.341(4) 0.8353(14) 0.689(3) 0.032(5) Uiso 1 1 d . . .
H23N H 0.139(4) 0.8740(12) 0.701(3) 0.037(6) Uiso 1 1 d . . .

loop_
_atom_site_aniso_label
_atom_site_aniso_U_11
_atom_site_aniso_U_22
_atom_site_aniso_U_33
_atom_site_aniso_U_23
_atom_site_aniso_U_13
_atom_site_aniso_U_12
C1 0.0196(10) 0.0152(9) 0.0389(10) -0.0009(6) 0.0150(8) -0.0006(7)
C2 0.0174(9) 0.0146(9) 0.0349(10) 0.0016(6) 0.0135(8) 0.0007(6)
C3 0.0177(9) 0.0144(9) 0.0370(11) -0.0009(7) 0.0126(8) 0.0007(7)
C4 0.0176(9) 0.0165(9) 0.0317(10) 0.0008(6) 0.0115(8) -0.0002(6)
O1 0.0227(8) 0.0166(8) 0.0803(11) 0.0040(6) 0.0297(7) 0.0020(5)
O2 0.0285(9) 0.0158(8) 0.0893(12) 0.0002(6) 0.0311(8) -0.0012(5)
O3 0.0209(8) 0.0174(7) 0.0688(11) 0.0039(5) 0.0259(7) 0.0017(5)
O4 0.0238(8) 0.0154(7) 0.0626(10) 0.0014(5) 0.0226(7) -0.0013(5)
C10 0.0251(10) 0.0168(9) 0.0405(11) -0.0022(7) 0.0142(8) 0.0000(7)
N1 0.0313(11) 0.0222(9) 0.0918(16) -0.0090(8) 0.0351(11) 0.0003(8)
N2 0.0262(10) 0.0146(9) 0.0759(14) -0.0060(7) 0.0269(9) -0.0026(6)
N3 0.0257(10) 0.0203(10) 0.0648(12) -0.0038(7) 0.0232(9) -0.0034(7)

loop_
_atom_type_symbol
_atom_type_description
_atom_type_scat_dispersion_real
_atom_type_scat_dispersion_imag
_atom_type_scat_source
C C 0.0033 0.0016 'International Tables Vol C Tables 4.2.6.8 and 6.1.1.4'
H H 0.0000 0.0000 'International Tables Vol C Tables 4.2.6.8 and 6.1.1.4'
N N 0.0061 0.0033 'International Tables Vol C Tables 4.2.6.8 and 6.1.1.4'
O O 0.0106 0.0060 'International Tables Vol C Tables 4.2.6.8 and 6.1.1.4'

loop_
_geom_angle_atom_site_label_1
_geom_angle_atom_site_label_2
_geom_angle_atom_site_label_3
_geom_angle
_geom_angle_site_symmetry_1
_geom_angle_site_symmetry_3
_geom_angle_publ_flag
O2 C1 O1 120.83(15) . . ?
O2 C1 C2 123.21(16) . . ?
O1 C1 C2 115.95(13) . . ?
C1 C2 C3 114.03(14) . . ?
C1 C2 H12 105.5(12) . . ?
C3 C2 H12 112.4(12) . . ?
C1 C2 H22 104.9(14) . . ?
C3 C2 H22 112.1(13) . . ?
H12 C2 H22 107.4(18) . . ?
C4 C3 C2 114.66(14) . . ?
C4 C3 H13 104.1(12) . . ?
C2 C3 H13 112.1(12) . . ?
C4 C3 H23 109.6(13) . . ?
C2 C3 H23 112.5(13) . . ?
H13 C3 H23 102.9(17) . . ?
O3 C4 O4 122.48(14) . . ?
O3 C4 C3 116.17(14) . . ?
O4 C4 C3 121.33(16) . . ?
C1 O1 H1 113.0(15) . . ?
N2 C10 N1 119.68(18) . . ?
N2 C10 N3 119.10(17) . . ?
N1 C10 N3 121.2(2) . . ?
C10 N1 H11N 118.1(18) . . ?
C10 N1 H21N 117(2) . . ?
H11N N1 H21N 124(3) . . ?
C10 N2 H12N 120(2) . . ?
C10 N2 H22N 122.5(19) . . ?
H12N N2 H22N 117(3) . . ?
C10 N3 H13N 116.2(16) . . ?
C10 N3 H23N 117.8(16) . . ?
H13N N3 H23N 126(2) . . ?

loop_
_geom_bond_atom_site_label_1
_geom_bond_atom_site_label_2
_geom_bond_distance
_geom_bond_site_symmetry_2
_geom_bond_publ_flag
C1 O1 1.307(2) . yes
C1 O2 1.219(2) . ?
C1 C2 1.509(2) . ?
C2 C3 1.515(3) . ?
C2 H12 0.92(2) . ?
C2 H22 0.97(2) . ?
C3 C4 1.514(2) . ?
C3 H13 1.01(2) . ?
C3 H23 0.95(2) . ?
C4 O3 1.284(2) . yes
C4 O4 1.241(2) . ?
O1 H1 1.06(3) . yes
C10 N1 1.323(3) . ?
C10 N2 1.313(3) . ?
C10 N3 1.328(2) . ?
N1 H11N 0.81(3) . ?
N1 H21N 0.86(3) . ?
N2 H12N 0.80(3) . ?
N2 H22N 0.89(3) . ?
N3 H13N 0.87(3) . ?
N3 H23N 0.84(3) . ?

loop_
_geom_hbond_atom_site_label_D
_geom_hbond_atom_site_label_H
_geom_hbond_atom_site_label_A
_geom_hbond_distance_DH
_geom_hbond_distance_HA
_geom_hbond_distance_DA
_geom_hbond_angle_DHA
_geom_hbond_site_symmetry_A
O1 H1 O3 1.06(3) 1.43(3) 2.4813(19) 177(3) 1_655
N1 H11N O2 0.81(3) 2.32(3) 3.025(3) 146(2) 2_556
N1 H21N O1 0.86(3) 2.14(3) 2.995(2) 172(3) 2_656
N2 H12N O2 0.80(3) 2.11(3) 2.900(2) 170(3) 2_656
N2 H22N O4 0.89(3) 2.00(3) 2.885(2) 172(3) 1_655
N3 H13N O3 0.87(3) 2.05(3) 2.915(2) 175(2) 1_655
N3 H23N O4 0.84(3) 2.25(3) 3.000(2) 150(2) .

loop_
_geom_torsion_atom_site_label_1
_geom_torsion_atom_site_label_2
_geom_torsion_atom_site_label_3
_geom_torsion_atom_site_label_4
_geom_torsion
_geom_torsion_site_symmetry_1
_geom_torsion_site_symmetry_2
_geom_torsion_site_symmetry_3
_geom_torsion_site_symmetry_4
_geom_torsion_publ_flag
O2 C1 C2 C3 0.4(3) . . . . ?
O1 C1 C2 C3 -179.11(16) . . . . ?
C1 C2 C3 C4 -179.22(15) . . . . ?
O4 C4 C3 C2 -1.2(3) . . . . ?
O3 C4 C3 C2 -179.68(15) . . . . ?

loop_
_cod_related_entry_id
_cod_related_entry_database
_cod_related_entry_code
1 ChemSpider 13659630
